data_4060684
loop_
_publ_author_name
' Toshiyuki Oshiki '

_publ_section_title
;
Preparation, Structural Characterization, and Reactions of Tantalum-Alkyne
Complexes
;
_journal_name_full Organometallics
_journal_year 2003
_chemical_formula_moiety 'C16 H20 Cl3 N2 Ta '
_chemical_formula_sum 'C16 H20 Cl3 N2 Ta'
_chemical_formula_weight 527.65
_space_group_IT_number 14
_symmetry_cell_setting monoclinic
_symmetry_space_group_name_Hall '-P 2yn'
_symmetry_space_group_name_H-M 'P 1 21/n 1'
_cell_angle_alpha 90
_cell_angle_beta 114.62(1)
_cell_angle_gamma 90
_cell_formula_units_Z 4
_cell_length_a 14.406(3)
_cell_length_b 8.881(2)
_cell_length_c 16.330(2)
_cell_measurement_temperature 293.2
_cell_volume 1899.2(8)
_exptl_crystal_density_diffrn 1.845
_cod_original_sg_symbol_H-M 'P 21/n'
_cod_original_formula_sum 'C16 H20 Cl3 N2 Ta '
_cod_database_code 4060684

loop_
_symmetry_equiv_pos_as_xyz
x,y,z
1/2-x,1/2+y,1/2-z
-x,-y,-z
1/2+x,1/2-y,1/2+z

loop_
_atom_site_label
_atom_site_type_symbol
_atom_site_fract_x
_atom_site_fract_y
_atom_site_fract_z
_atom_site_U_iso_or_equiv
_atom_site_adp_type
_atom_site_occupancy
_atom_site_calc_flag
_atom_site_refinement_flags
_atom_site_disorder_assembly
_atom_site_disorder_group
Ta Ta 0.19604(3) 0.03661(5) 0.43076(3) 0.0367(1) Uani 1.00 d . . .
Cl(1) Cl 0.1409(2) -0.1049(4) 0.5290(2) 0.0510(8) Uani 1.00 d . . .
Cl(2) Cl 0.3613(2) 0.1006(4) 0.5437(2) 0.0594(9) Uani 1.00 d . . .
Cl(3) Cl 0.2564(2) 0.1009(4) 0.3181(2) 0.0551(9) Uani 1.00 d . . .
N(1) N 0.2777(7) -0.200(1) 0.4309(6) 0.041(2) Uani 1.00 d . . .
N(2) N 0.0669(7) -0.087(1) 0.3186(6) 0.040(2) Uani 1.00 d . . .
C(1) C 0.127(1) 0.316(2) 0.5402(10) 0.082(6) Uani 1.00 d . . .
C(2) C 0.1369(10) 0.220(1) 0.4678(8) 0.048(3) Uani 1.00 d . . .
C(3) C 0.0969(9) 0.216(1) 0.3798(8) 0.047(3) Uani 1.00 d . . .
C(4) C 0.022(1) 0.293(2) 0.2975(9) 0.066(4) Uani 1.00 d . . .
C(5) C -0.051(2) 0.398(2) 0.310(1) 0.115(8) Uani 1.00 d . . .
C(6) C 0.220(1) 0.345(3) 0.618(1) 0.110(7) Uani 1.00 d . . .
C(7) C 0.2331(9) -0.336(1) 0.4314(8) 0.046(3) Uani 1.00 d . . .
C(8) C 0.277(1) -0.469(1) 0.4265(8) 0.056(4) Uani 1.00 d . . .
C(9) C 0.372(1) -0.468(2) 0.4214(9) 0.063(4) Uani 1.00 d . . .
C(10) C 0.4173(10) -0.333(2) 0.4208(8) 0.056(4) Uani 1.00 d . . .
C(11) C 0.3702(9) -0.206(1) 0.4265(7) 0.049(3) Uani 1.00 d . . .
C(12) C -0.0300(9) -0.084(1) 0.3132(8) 0.048(3) Uani 1.00 d . . .
C(13) C -0.1098(10) -0.154(2) 0.2471(9) 0.064(4) Uani 1.00 d . . .
C(14) C -0.096(1) -0.238(2) 0.1807(8) 0.062(4) Uani 1.00 d . . .
C(15) C 0.003(1) -0.243(1) 0.1866(8) 0.058(4) Uani 1.00 d . . .
C(16) C 0.0812(9) -0.168(1) 0.2540(7) 0.048(3) Uani 1.00 d . . .
H(1) H 0.0599 0.3487 0.2721 0.0797 Uiso 1.00 calc . . .
H(2) H -0.0163 0.2169 0.2563 0.0797 Uiso 1.00 calc . . .
H(3) H -0.0148 0.4748 0.3508 0.1384 Uiso 1.00 calc . . .
H(4) H -0.0938 0.4411 0.2534 0.1384 Uiso 1.00 calc . . .
H(5) H -0.0921 0.3438 0.3329 0.1384 Uiso 1.00 calc . . .
H(6) H 0.0992 0.4101 0.5139 0.0988 Uiso 1.00 calc . . .
H(7) H 0.0811 0.2667 0.5594 0.0988 Uiso 1.00 calc . . .
H(8) H 0.2482 0.2524 0.6470 0.1319 Uiso 1.00 calc . . .
H(9) H 0.2668 0.3951 0.6011 0.1319 Uiso 1.00 calc . . .
H(10) H 0.2050 0.4067 0.6592 0.1319 Uiso 1.00 calc . . .
H(11) H 0.1691 -0.3370 0.4353 0.0550 Uiso 1.00 calc . . .
H(12) H 0.2442 -0.5619 0.4265 0.0672 Uiso 1.00 calc . . .
H(13) H 0.4039 -0.5598 0.4184 0.0761 Uiso 1.00 calc . . .
H(14) H 0.4810 -0.3301 0.4165 0.0669 Uiso 1.00 calc . . .
H(15) H 0.4036 -0.1131 0.4275 0.0582 Uiso 1.00 calc . . .
H(16) H -0.0424 -0.0299 0.3579 0.0575 Uiso 1.00 calc . . .
H(17) H -0.1760 -0.1463 0.2459 0.0763 Uiso 1.00 calc . . .
H(18) H -0.1509 -0.2884 0.1343 0.0744 Uiso 1.00 calc . . .
H(19) H 0.0166 -0.2984 0.1433 0.0691 Uiso 1.00 calc . . .
H(20) H 0.1478 -0.1736 0.2556 0.0573 Uiso 1.00 calc . . .

loop_
_atom_site_aniso_label
_atom_site_aniso_U_11
_atom_site_aniso_U_22
_atom_site_aniso_U_33
_atom_site_aniso_U_12
_atom_site_aniso_U_13
_atom_site_aniso_U_23
Ta 0.0349(2) 0.0372(2) 0.0330(2) -0.0040(2) 0.0092(2) -0.0003(2)
Cl(1) 0.052(2) 0.058(2) 0.048(2) 0.001(1) 0.026(1) 0.006(1)
Cl(2) 0.042(2) 0.066(2) 0.052(2) -0.010(2) 0.003(1) -0.011(2)
Cl(3) 0.059(2) 0.058(2) 0.051(2) -0.009(2) 0.025(1) 0.008(1)
N(1) 0.043(5) 0.040(5) 0.035(4) 0.001(4) 0.011(4) 0.009(4)
N(2) 0.036(5) 0.040(5) 0.038(5) -0.004(4) 0.010(4) 0.005(4)
C(1) 0.09(1) 0.10(1) 0.061(9) 0.00(1) 0.033(9) -0.025(9)
C(2) 0.058(7) 0.038(6) 0.050(7) -0.005(6) 0.024(6) -0.004(5)
C(3) 0.050(7) 0.037(6) 0.048(6) -0.006(5) 0.015(6) -0.013(5)
C(4) 0.071(9) 0.057(8) 0.059(8) 0.021(8) 0.015(7) 0.014(7)
C(5) 0.13(2) 0.09(1) 0.12(2) 0.06(1) 0.04(1) 0.03(1)
C(6) 0.08(1) 0.18(2) 0.07(1) -0.01(1) 0.033(10) -0.05(1)
C(7) 0.043(6) 0.040(6) 0.049(6) -0.010(5) 0.014(5) -0.002(5)
C(8) 0.069(8) 0.042(6) 0.056(7) -0.006(7) 0.024(7) 0.000(7)
C(9) 0.058(8) 0.071(9) 0.056(7) 0.020(8) 0.018(6) -0.008(8)
C(10) 0.052(8) 0.059(8) 0.054(7) 0.002(7) 0.019(6) 0.004(6)
C(11) 0.041(6) 0.060(8) 0.041(6) -0.002(6) 0.013(5) 0.004(6)
C(12) 0.045(6) 0.047(7) 0.056(7) -0.001(5) 0.024(6) 0.001(5)
C(13) 0.038(7) 0.08(1) 0.058(8) 0.001(7) 0.006(6) 0.007(7)
C(14) 0.050(7) 0.074(10) 0.042(7) -0.008(7) 0.000(6) 0.001(7)
C(15) 0.066(9) 0.051(7) 0.045(7) -0.001(7) 0.012(6) -0.018(6)
C(16) 0.043(6) 0.056(7) 0.037(6) -0.004(6) 0.011(5) -0.007(5)

loop_
_geom_bond_atom_site_label_1
_geom_bond_atom_site_label_2
_geom_bond_distance
_geom_bond_site_symmetry_1
_geom_bond_site_symmetry_2
_geom_bond_publ_flag
Ta Cl(1) 2.417(3) . . yes
Ta Cl(2) 2.394(3) . . yes
Ta Cl(3) 2.408(3) . . yes
Ta N(1) 2.410(9) . . yes
Ta N(2) 2.275(9) . . yes
Ta C(2) 2.04(1) . . yes
Ta C(3) 2.07(1) . . yes
N(1) C(7) 1.37(1) . . yes
N(1) C(11) 1.37(1) . . yes
N(2) C(12) 1.36(1) . . yes
N(2) C(16) 1.36(1) . . yes
C(1) C(2) 1.51(2) . . yes
C(1) C(6) 1.43(2) . . yes
C(2) C(3) 1.31(2) . . yes
C(3) C(4) 1.49(2) . . yes
C(4) C(5) 1.48(2) . . yes
C(7) C(8) 1.36(2) . . yes
C(8) C(9) 1.40(2) . . yes
C(9) C(10) 1.37(2) . . yes
C(10) C(11) 1.34(2) . . yes
C(12) C(13) 1.36(2) . . yes
C(13) C(14) 1.39(2) . . yes
C(14) C(15) 1.39(2) . . yes
C(15) C(16) 1.37(2) . . yes
